data_4505991
loop_
_publ_author_name
'Niu, Dan'
'Yang, Jin'
'Guo, Jiao'
'Kan, Wei-Qiu'
'Song, Shu-Yan'
'Du, Peng'
'Ma, Jian-Fang'

_publ_section_title
;
 Syntheses, Structures, and Photoluminescent Properties of 12 New
 Metal--Organic Frameworks Constructed by a Flexible Dicarboxylate and
 Various N-Donor Ligands
;
_journal_issue 5
_journal_name_full 'Crystal Growth &amp; Design'
_journal_page_first 2397
_journal_paper_doi 10.1021/cg3000526
_journal_volume 12
_journal_year 2012
_chemical_formula_moiety 'C21 H16 Cd O6'
_chemical_formula_sum 'C21 H16 Cd O6'
_chemical_formula_weight 476.74
_chemical_name_systematic
;
 ?
;
_space_group_IT_number 61
_symmetry_cell_setting orthorhombic
_symmetry_space_group_name_Hall '-P 2ac 2ab'
_symmetry_space_group_name_H-M 'P b c a'
_atom_sites_solution_hydrogens geom
_atom_sites_solution_primary direct
_atom_sites_solution_secondary difmap
_audit_creation_method SHELXL-97
_cell_angle_alpha 90
_cell_angle_beta 90
_cell_angle_gamma 90
_cell_formula_units_Z 8
_cell_length_a 12.701(5)
_cell_length_b 7.340(5)
_cell_length_c 39.243(5)
_cell_measurement_reflns_used 3555
_cell_measurement_temperature 293(2)
_cell_measurement_theta_max 29.1117
_cell_measurement_theta_min 2.9195
_cell_volume 3658(3)
_computing_cell_refinement CrysAlis
_computing_data_collection 'CrysAlis (Oxford Diffraction, 2006)'
_computing_data_reduction CrysAlis
_computing_structure_refinement 'SHELXL-97 (Sheldrick, 1997)'
_computing_structure_solution 'SHELXS-97 (Sheldrick, 1997)'
_diffrn_ambient_temperature 293(2)
_diffrn_detector_area_resol_mean 10.0
_diffrn_measured_fraction_theta_full 0.997
_diffrn_measured_fraction_theta_max 0.997
_diffrn_measurement_device_type 'Oxford Diffraction Gemini R Ultra'
_diffrn_measurement_method '\w scan'
_diffrn_radiation_monochromator graphite
_diffrn_radiation_source 'fine-focus sealed tube'
_diffrn_radiation_type MoK\a
_diffrn_radiation_wavelength 0.71069
_diffrn_reflns_av_R_equivalents 0.0560
_diffrn_reflns_av_sigmaI/netI 0.0544
_diffrn_reflns_limit_h_max 15
_diffrn_reflns_limit_h_min -14
_diffrn_reflns_limit_k_max 8
_diffrn_reflns_limit_k_min -7
_diffrn_reflns_limit_l_max 38
_diffrn_reflns_limit_l_min -46
_diffrn_reflns_number 12481
_diffrn_reflns_theta_full 25.02
_diffrn_reflns_theta_max 25.02
_diffrn_reflns_theta_min 3.11
_exptl_absorpt_coefficient_mu 1.230
_exptl_absorpt_correction_T_max 0.8275
_exptl_absorpt_correction_T_min 0.7909
_exptl_absorpt_correction_type multi-scan
_exptl_crystal_colour colorless
_exptl_crystal_density_diffrn 1.731
_exptl_crystal_density_method 'not measured'
_exptl_crystal_description block
_exptl_crystal_F_000 1904
_exptl_crystal_size_max 0.20
_exptl_crystal_size_mid 0.18
_exptl_crystal_size_min 0.16
_refine_diff_density_max 0.385
_refine_diff_density_min -1.218
_refine_diff_density_rms 0.083
_refine_ls_extinction_method none
_refine_ls_goodness_of_fit_ref 1.078
_refine_ls_hydrogen_treatment mixed
_refine_ls_matrix_type full
_refine_ls_number_parameters 259
_refine_ls_number_reflns 3228
_refine_ls_number_restraints 0
_refine_ls_restrained_S_all 1.078
_refine_ls_R_factor_all 0.0676
_refine_ls_R_factor_gt 0.0416
_refine_ls_shift/su_max 0.003
_refine_ls_shift/su_mean 0.000
_refine_ls_structure_factor_coef Fsqd
_refine_ls_weighting_details 'calc w=1/[\s^2^(Fo^2^)+(0.0215P)^2^+0.6542P] where P=(Fo^2^+2Fc^2^)/3'
_refine_ls_weighting_scheme calc
_refine_ls_wR_factor_gt 0.0665
_refine_ls_wR_factor_ref 0.0731
_reflns_number_gt 2406
_reflns_number_total 3228
_reflns_threshold_expression >2\s(I)
_cod_data_source_file cg3000526_si_002.cif
_cod_data_source_block Compound-1
_cod_depositor_comments
;
The following automatic conversions were performed:

'_symmetry_cell_setting' value 'Orthorhombic' changed to
'orthorhombic' according to
/home/saulius/struct/CIF-dictionaries/cif_core.dic dictionary named
'cif_core.dic' version 2.4.1 from 2010-06-29.

Automatic conversion script
Id: cif_fix_values 1715 2011-07-08 13:25:40Z adriana 
;
_cod_original_sg_symbol_Hall -p2ac2ab
_cod_original_sg_symbol_H-M Pbca
_cod_database_code 4505991

loop_
_symmetry_equiv_pos_as_xyz
'x, y, z'
'-x+1/2, -y, z+1/2'
'x+1/2, -y+1/2, -z'
'-x, y+1/2, -z+1/2'
'-x, -y, -z'
'x-1/2, y, -z-1/2'
'-x-1/2, y-1/2, z'
'x, -y-1/2, z-1/2'

loop_
_atom_site_label
_atom_site_type_symbol
_atom_site_fract_x
_atom_site_fract_y
_atom_site_fract_z
_atom_site_U_iso_or_equiv
_atom_site_adp_type
_atom_site_occupancy
_atom_site_symmetry_multiplicity
_atom_site_calc_flag
_atom_site_refinement_flags
Cd1 Cd 0.28993(2) -0.29908(4) 0.627749(7) 0.03077(11) Uani 1 1 d .
C1 C -0.1508(3) 0.0160(6) 0.42429(11) 0.0307(10) Uani 1 1 d .
C2 C -0.1338(3) 0.1410(6) 0.45353(10) 0.0298(10) Uani 1 1 d .
C3 C -0.1232(3) 0.3287(6) 0.44928(11) 0.0333(11) Uani 1 1 d .
H3 H -0.1204 0.3790 0.4275 0.040 Uiso 1 1 calc R
C4 C -0.1172(3) 0.4377(6) 0.47737(11) 0.0381(11) Uani 1 1 d .
H4 H -0.1093 0.5627 0.4745 0.046 Uiso 1 1 calc R
C5 C -0.1226(3) 0.3667(7) 0.51002(12) 0.0394(12) Uani 1 1 d .
H5 H -0.1201 0.4433 0.5289 0.047 Uiso 1 1 calc R
C6 C -0.1317(3) 0.1801(6) 0.51415(11) 0.0367(11) Uani 1 1 d .
C7 C -0.1349(3) 0.0691(6) 0.48599(11) 0.0349(11) Uani 1 1 d .
H7 H -0.1378 -0.0566 0.4889 0.042 Uiso 1 1 calc R
C8 C -0.1281(4) 0.1919(7) 0.57545(10) 0.0432(12) Uani 1 1 d .
H8A H -0.1875 0.2730 0.5788 0.052 Uiso 1 1 calc R
H8B H -0.0644 0.2646 0.5746 0.052 Uiso 1 1 calc R
C9 C -0.1216(3) 0.0565(6) 0.60426(11) 0.0351(11) Uani 1 1 d .
C10 C -0.1374(4) 0.1138(7) 0.63736(11) 0.0402(12) Uani 1 1 d .
H10 H -0.1560 0.2342 0.6417 0.048 Uiso 1 1 calc R
C11 C -0.1258(3) -0.0067(6) 0.66415(11) 0.0386(12) Uani 1 1 d .
H11 H -0.1372 0.0336 0.6863 0.046 Uiso 1 1 calc R
C12 C -0.0972(3) -0.1885(6) 0.65847(10) 0.0309(10) Uani 1 1 d .
C13 C -0.0846(3) -0.2438(6) 0.62497(11) 0.0367(11) Uani 1 1 d .
H13 H -0.0675 -0.3646 0.6204 0.044 Uiso 1 1 calc R
C14 C -0.0968(3) -0.1238(6) 0.59820(11) 0.0373(11) Uani 1 1 d .
H14 H -0.0882 -0.1646 0.5759 0.045 Uiso 1 1 calc R
C15 C -0.0843(3) -0.3162(6) 0.68727(10) 0.0313(10) Uani 1 1 d .
C16 C -0.1584(3) -0.3211(7) 0.71346(11) 0.0409(12) Uani 1 1 d .
H16 H -0.2149 -0.2408 0.7127 0.049 Uiso 1 1 calc R
C17 C -0.1507(4) -0.4401(7) 0.74022(12) 0.0506(14) Uani 1 1 d .
H17 H -0.2009 -0.4383 0.7575 0.061 Uiso 1 1 calc R
C18 C -0.0688(4) -0.5622(7) 0.74153(12) 0.0526(14) Uani 1 1 d .
H18 H -0.0634 -0.6439 0.7596 0.063 Uiso 1 1 calc R
C19 C 0.0053(4) -0.5624(6) 0.71586(12) 0.0468(13) Uani 1 1 d .
H19 H 0.0602 -0.6460 0.7165 0.056 Uiso 1 1 calc R
C20 C -0.0011(3) -0.4395(6) 0.68904(10) 0.0311(11) Uani 1 1 d .
C21 C 0.0887(4) -0.4442(7) 0.66372(12) 0.0377(12) Uani 1 1 d .
O1 O 0.1470(2) -0.3066(5) 0.66227(8) 0.0493(8) Uani 1 1 d .
O2 O 0.1017(3) -0.5847(5) 0.64688(10) 0.0632(10) Uani 1 1 d .
O3 O -0.1405(3) 0.0932(4) 0.54477(8) 0.0559(10) Uani 1 1 d .
O4 O -0.1953(2) 0.0791(4) 0.39730(7) 0.0393(8) Uani 1 1 d .
O5 O -0.1266(2) -0.1475(4) 0.42543(7) 0.0398(8) Uani 1 1 d .
O1W O 0.3751(3) -0.4437(5) 0.67276(9) 0.0491(10) Uani 1 1 d .
H1A H 0.385(4) -0.563(7) 0.6707(14) 0.074 Uiso 1 1 d .
H1B H 0.433(4) -0.416(8) 0.6719(15) 0.074 Uiso 1 1 d .

loop_
_atom_site_aniso_label
_atom_site_aniso_U_11
_atom_site_aniso_U_22
_atom_site_aniso_U_33
_atom_site_aniso_U_23
_atom_site_aniso_U_13
_atom_site_aniso_U_12
Cd1 0.03654(19) 0.02321(17) 0.03257(18) -0.00092(17) -0.00250(15) -0.00019(15)
C1 0.027(3) 0.038(3) 0.028(3) 0.001(2) 0.003(2) -0.003(2)
C2 0.028(2) 0.030(3) 0.031(2) -0.002(2) -0.006(2) 0.0004(19)
C3 0.038(2) 0.032(3) 0.030(2) 0.008(2) -0.004(2) -0.003(2)
C4 0.044(3) 0.030(3) 0.040(3) -0.002(2) -0.011(2) -0.001(2)
C5 0.043(3) 0.041(3) 0.035(3) -0.010(2) -0.009(2) 0.002(2)
C6 0.041(3) 0.037(3) 0.032(3) 0.004(2) -0.009(2) 0.002(2)
C7 0.042(3) 0.025(2) 0.038(3) 0.001(2) -0.007(2) -0.001(2)
C8 0.048(3) 0.050(3) 0.031(2) 0.000(3) -0.003(2) 0.012(3)
C9 0.030(2) 0.044(3) 0.032(3) 0.002(2) -0.002(2) 0.006(2)
C10 0.048(3) 0.039(3) 0.034(3) -0.005(2) -0.001(2) 0.014(2)
C11 0.043(3) 0.046(3) 0.026(2) -0.004(2) 0.004(2) 0.008(3)
C12 0.024(2) 0.039(3) 0.030(2) -0.001(2) 0.0020(18) 0.004(2)
C13 0.040(2) 0.033(3) 0.038(3) -0.007(2) -0.002(2) 0.009(2)
C14 0.042(3) 0.042(3) 0.027(3) -0.005(2) 0.000(2) 0.007(2)
C15 0.033(2) 0.033(3) 0.029(2) -0.005(2) -0.002(2) -0.006(2)
C16 0.035(3) 0.052(3) 0.036(3) -0.008(3) 0.001(2) -0.002(2)
C17 0.055(4) 0.061(4) 0.036(3) -0.001(3) 0.010(3) -0.021(3)
C18 0.074(4) 0.046(3) 0.039(3) 0.014(3) 0.002(3) -0.010(3)
C19 0.061(3) 0.037(3) 0.042(3) 0.002(3) 0.002(3) 0.006(3)
C20 0.038(3) 0.025(2) 0.030(2) -0.001(2) 0.002(2) -0.004(2)
C21 0.038(3) 0.035(3) 0.039(3) 0.013(2) -0.002(2) 0.010(2)
O1 0.043(2) 0.044(2) 0.060(2) 0.0082(19) 0.0188(16) 0.0042(18)
O2 0.070(3) 0.046(2) 0.074(3) -0.017(2) 0.013(2) 0.019(2)
O3 0.092(3) 0.048(2) 0.0277(18) 0.0013(17) -0.0111(18) -0.011(2)
O4 0.058(2) 0.0340(18) 0.0258(16) -0.0009(14) -0.0077(15) 0.0077(16)
O5 0.0484(19) 0.0278(19) 0.0431(19) -0.0004(15) -0.0078(15) 0.0042(15)
O1W 0.057(2) 0.042(2) 0.048(2) -0.0080(19) -0.014(2) 0.010(2)

loop_
_atom_type_symbol
_atom_type_description
_atom_type_scat_dispersion_real
_atom_type_scat_dispersion_imag
_atom_type_scat_source
C C 0.0033 0.0016 'International Tables Vol C Tables 4.2.6.8 and 6.1.1.4'
H H 0.0000 0.0000 'International Tables Vol C Tables 4.2.6.8 and 6.1.1.4'
O O 0.0106 0.0060 'International Tables Vol C Tables 4.2.6.8 and 6.1.1.4'
Cd Cd -0.8075 1.2024 'International Tables Vol C Tables 4.2.6.8 and 6.1.1.4'

loop_
_geom_angle_atom_site_label_1
_geom_angle_atom_site_label_2
_geom_angle_atom_site_label_3
_geom_angle
_geom_angle_site_symmetry_1
_geom_angle_site_symmetry_3
O2 Cd1 O4 88.30(13) 7_665 5_556
O2 Cd1 O1 108.15(14) 7_665 .
O4 Cd1 O1 81.37(12) 5_556 .
O2 Cd1 O4 136.99(13) 7_665 3_546
O4 Cd1 O4 120.23(11) 5_556 3_546
O1 Cd1 O4 107.52(12) . 3_546
O2 Cd1 O1W 77.20(14) 7_665 .
O4 Cd1 O1W 155.66(12) 5_556 .
O1 Cd1 O1W 84.69(13) . .
O4 Cd1 O1W 83.00(12) 3_546 .
O2 Cd1 O5 97.90(13) 7_665 3_546
O4 Cd1 O5 88.45(10) 5_556 3_546
O1 Cd1 O5 151.60(12) . 3_546
O4 Cd1 O5 55.72(10) 3_546 3_546
O1W Cd1 O5 112.61(12) . 3_546
O2 Cd1 C1 120.08(14) 7_665 3_546
O4 Cd1 C1 104.07(12) 5_556 3_546
O1 Cd1 C1 131.46(13) . 3_546
O4 Cd1 C1 28.43(11) 3_546 3_546
O1W Cd1 C1 100.12(13) . 3_546
O5 Cd1 C1 27.37(11) 3_546 3_546
O5 C1 O4 119.2(4) . .
O5 C1 C2 122.3(4) . .
O4 C1 C2 118.5(4) . .
O5 C1 Cd1 61.7(2) . 3_446
O4 C1 Cd1 57.8(2) . 3_446
C2 C1 Cd1 172.1(3) . 3_446
C7 C2 C3 119.3(4) . .
C7 C2 C1 118.4(4) . .
C3 C2 C1 122.1(4) . .
C4 C3 C2 119.2(4) . .
C4 C3 H3 120.4 . .
C2 C3 H3 120.4 . .
C3 C4 C5 121.6(4) . .
C3 C4 H4 119.2 . .
C5 C4 H4 119.2 . .
C6 C5 C4 119.0(4) . .
C6 C5 H5 120.5 . .
C4 C5 H5 120.5 . .
O3 C6 C7 115.4(4) . .
O3 C6 C5 124.9(4) . .
C7 C6 C5 119.7(4) . .
C6 C7 C2 121.0(4) . .
C6 C7 H7 119.5 . .
C2 C7 H7 119.5 . .
O3 C8 C9 107.9(4) . .
O3 C8 H8A 110.1 . .
C9 C8 H8A 110.1 . .
O3 C8 H8B 110.1 . .
C9 C8 H8B 110.1 . .
H8A C8 H8B 108.4 . .
C10 C9 C14 119.2(4) . .
C10 C9 C8 119.8(4) . .
C14 C9 C8 121.0(4) . .
C9 C10 C11 120.4(4) . .
C9 C10 H10 119.8 . .
C11 C10 H10 119.8 . .
C10 C11 C12 121.1(4) . .
C10 C11 H11 119.5 . .
C12 C11 H11 119.5 . .
C13 C12 C11 117.4(4) . .
C13 C12 C15 121.8(4) . .
C11 C12 C15 120.8(4) . .
C14 C13 C12 121.5(4) . .
C14 C13 H13 119.2 . .
C12 C13 H13 119.2 . .
C13 C14 C9 120.4(4) . .
C13 C14 H14 119.8 . .
C9 C14 H14 119.8 . .
C20 C15 C16 117.3(4) . .
C20 C15 C12 122.3(4) . .
C16 C15 C12 120.4(4) . .
C17 C16 C15 122.3(5) . .
C17 C16 H16 118.9 . .
C15 C16 H16 118.9 . .
C16 C17 C18 119.9(5) . .
C16 C17 H17 120.1 . .
C18 C17 H17 120.1 . .
C17 C18 C19 119.3(5) . .
C17 C18 H18 120.3 . .
C19 C18 H18 120.3 . .
C18 C19 C20 120.9(5) . .
C18 C19 H19 119.5 . .
C20 C19 H19 119.5 . .
C19 C20 C15 120.3(4) . .
C19 C20 C21 116.0(4) . .
C15 C20 C21 123.6(4) . .
O2 C21 O1 124.7(5) . .
O2 C21 C20 118.1(4) . .
O1 C21 C20 117.2(4) . .
C21 O1 Cd1 121.3(3) . .
C21 O2 Cd1 148.7(3) . 7_655
C6 O3 C8 120.1(4) . .
C1 O4 Cd1 148.9(3) . 5_556
C1 O4 Cd1 93.8(3) . 3_446
Cd1 O4 Cd1 114.53(12) 5_556 3_446
C1 O5 Cd1 91.0(3) . 3_446
Cd1 O1W H1A 116(4) . .
Cd1 O1W H1B 107(5) . .
H1A O1W H1B 97(5) . .

loop_
_geom_bond_atom_site_label_1
_geom_bond_atom_site_label_2
_geom_bond_distance
_geom_bond_site_symmetry_2
Cd1 O2 2.221(3) 7_665
Cd1 O4 2.240(3) 5_556
Cd1 O1 2.265(3) .
Cd1 O4 2.286(3) 3_546
Cd1 O1W 2.327(4) .
Cd1 O5 2.374(3) 3_546
Cd1 C1 2.697(4) 3_546
C1 O5 1.240(5) .
C1 O4 1.287(5) .
C1 C2 1.485(6) .
C1 Cd1 2.697(4) 3_446
C2 C7 1.379(5) .
C2 C3 1.394(6) .
C3 C4 1.364(6) .
C3 H3 0.9300 .
C4 C5 1.385(6) .
C4 H4 0.9300 .
C5 C6 1.384(6) .
C5 H5 0.9300 .
C6 O3 1.365(5) .
C6 C7 1.374(6) .
C7 H7 0.9300 .
C8 O3 1.414(5) .
C8 C9 1.508(6) .
C8 H8A 0.9700 .
C8 H8B 0.9700 .
C9 C10 1.380(6) .
C9 C14 1.381(6) .
C10 C11 1.382(6) .
C10 H10 0.9300 .
C11 C12 1.401(6) .
C11 H11 0.9300 .
C12 C13 1.385(5) .
C12 C15 1.478(6) .
C13 C14 1.380(6) .
C13 H13 0.9300 .
C14 H14 0.9300 .
C15 C20 1.393(6) .
C15 C16 1.394(6) .
C16 C17 1.369(6) .
C16 H16 0.9300 .
C17 C18 1.375(7) .
C17 H17 0.9300 .
C18 C19 1.378(6) .
C18 H18 0.9300 .
C19 C20 1.389(6) .
C19 H19 0.9300 .
C20 C21 1.513(6) .
C21 O2 1.236(5) .
C21 O1 1.254(5) .
O2 Cd1 2.221(3) 7_655
O4 Cd1 2.240(3) 5_556
O4 Cd1 2.286(3) 3_446
O5 Cd1 2.374(3) 3_446
O1W H1A 0.89(5) .
O1W H1B 0.77(5) .

loop_
_geom_hbond_atom_site_label_D
_geom_hbond_atom_site_label_H
_geom_hbond_atom_site_label_A
_geom_hbond_distance_DH
_geom_hbond_distance_HA
_geom_hbond_distance_DA
_geom_hbond_angle_DHA
_geom_hbond_site_symmetry_A
O1W H1A O1 0.89(5) 1.87(5) 2.710(5) 159(5) 7_655
C8 H8B O5 0.97 2.57 3.251(6) 127.0 5_556

loop_
_geom_torsion_atom_site_label_1
_geom_torsion_atom_site_label_2
_geom_torsion_atom_site_label_3
_geom_torsion_atom_site_label_4
_geom_torsion
_geom_torsion_site_symmetry_1
_geom_torsion_site_symmetry_4
O5 C1 C2 C7 -28.2(6) . .
O4 C1 C2 C7 149.6(4) . .
Cd1 C1 C2 C7 90(2) 3_446 .
O5 C1 C2 C3 155.8(4) . .
O4 C1 C2 C3 -26.4(6) . .
Cd1 C1 C2 C3 -86(2) 3_446 .
C7 C2 C3 C4 -1.8(6) . .
C1 C2 C3 C4 174.2(4) . .
C2 C3 C4 C5 -0.8(7) . .
C3 C4 C5 C6 1.6(7) . .
C4 C5 C6 O3 -178.2(4) . .
C4 C5 C6 C7 0.2(6) . .
O3 C6 C7 C2 175.7(4) . .
C5 C6 C7 C2 -2.9(7) . .
C3 C2 C7 C6 3.7(6) . .
C1 C2 C7 C6 -172.5(4) . .
O3 C8 C9 C10 -162.8(4) . .
O3 C8 C9 C14 19.2(6) . .
C14 C9 C10 C11 1.7(7) . .
C8 C9 C10 C11 -176.3(4) . .
C9 C10 C11 C12 0.4(7) . .
C10 C11 C12 C13 -2.2(6) . .
C10 C11 C12 C15 179.6(4) . .
C11 C12 C13 C14 1.8(6) . .
C15 C12 C13 C14 180.0(4) . .
C12 C13 C14 C9 0.3(7) . .
C10 C9 C14 C13 -2.1(7) . .
C8 C9 C14 C13 175.9(4) . .
C13 C12 C15 C20 44.5(6) . .
C11 C12 C15 C20 -137.4(4) . .
C13 C12 C15 C16 -133.4(4) . .
C11 C12 C15 C16 44.7(6) . .
C20 C15 C16 C17 0.5(6) . .
C12 C15 C16 C17 178.5(4) . .
C15 C16 C17 C18 -1.1(7) . .
C16 C17 C18 C19 0.4(7) . .
C17 C18 C19 C20 0.9(7) . .
C18 C19 C20 C15 -1.5(7) . .
C18 C19 C20 C21 175.9(5) . .
C16 C15 C20 C19 0.8(6) . .
C12 C15 C20 C19 -177.1(4) . .
C16 C15 C20 C21 -176.5(4) . .
C12 C15 C20 C21 5.6(7) . .
C19 C20 C21 O2 63.7(6) . .
C15 C20 C21 O2 -119.0(5) . .
C19 C20 C21 O1 -113.8(5) . .
C15 C20 C21 O1 63.5(6) . .
O2 C21 O1 Cd1 -0.7(6) . .
C20 C21 O1 Cd1 176.6(3) . .
O2 Cd1 O1 C21 -159.3(3) 7_665 .
O4 Cd1 O1 C21 115.3(4) 5_556 .
O4 Cd1 O1 C21 -3.7(4) 3_546 .
O1W Cd1 O1 C21 -84.7(3) . .
O5 Cd1 O1 C21 45.1(5) 3_546 .
C1 Cd1 O1 C21 14.2(4) 3_546 .
O1 C21 O2 Cd1 45.9(9) . 7_655
C20 C21 O2 Cd1 -131.4(6) . 7_655
C7 C6 O3 C8 174.0(4) . .
C5 C6 O3 C8 -7.6(7) . .
C9 C8 O3 C6 -169.6(4) . .
O5 C1 O4 Cd1 162.2(4) . 5_556
C2 C1 O4 Cd1 -15.6(8) . 5_556
Cd1 C1 O4 Cd1 156.3(6) 3_446 5_556
O5 C1 O4 Cd1 5.9(4) . 3_446
C2 C1 O4 Cd1 -172.0(3) . 3_446
O4 C1 O5 Cd1 -5.7(4) . 3_446
C2 C1 O5 Cd1 172.1(4) . 3_446
